data_4516133
loop_
_publ_author_name
'Tabasi, Zahra A.'
'Younes, Eyad A.'
'Walsh, Joshua C.'
'Thompson, David W.'
'Bodwell, Graham J.'
'Zhao, Yuming'

_publ_section_title
;
 Pyrenoimidazolyl-Benzaldehyde Fluorophores: Synthesis, Properties, and
 Sensing Function for Fluoride Anions.
;
_journal_issue 11
_journal_name_full 'ACS omega'
_journal_page_first 16387
_journal_page_last 16397
_journal_paper_doi 10.1021/acsomega.8b02482
_journal_volume 3
_journal_year 2018
_chemical_formula_moiety 'C24 H14 N2 O'
_chemical_formula_sum 'C24 H14 N2 O'
_chemical_formula_weight 346.37
_chemical_name_systematic 4-(9H-pyreno[4,5-d]imidazol-10-yl)benzaldehyde
_space_group_crystal_system monoclinic
_space_group_IT_number 14
_space_group_name_Hall '-P 2ybc'
_space_group_name_H-M_alt 'P 1 21/c 1'
_atom_sites_solution_hydrogens mixed
_audit_creation_method SHELXL-2016/6
_cell_angle_alpha 90
_cell_angle_beta 90.5223(15)
_cell_angle_gamma 90
_cell_formula_units_Z 4
_cell_length_a 15.8330(5)
_cell_length_b 6.44809(19)
_cell_length_c 15.5345(5)
_cell_measurement_reflns_used 9234
_cell_measurement_temperature 173(2)
_cell_measurement_theta_max 73.88
_cell_measurement_theta_min 2.79
_cell_volume 1585.89(9)
_computing_cell_refinement 'Bruker SAINT'
_computing_data_collection 'Bruker APEX2'
_computing_data_reduction 'Bruker SAINT'
_computing_molecular_graphics 'Bruker SHELXTL'
_computing_publication_material 'Bruker SHELXTL'
_computing_structure_refinement 'SHELXL-2016/6 (Sheldrick, 2016)'
_computing_structure_solution 'SHELXD (Schneider & Sheldrick, 2002)'
_diffrn_ambient_temperature 173(2)
_diffrn_measured_fraction_theta_full 0.976
_diffrn_measured_fraction_theta_max 0.970
_diffrn_measurement_device_type 'Bruker APEX-II CCD'
_diffrn_measurement_method '\f and \w scans'
_diffrn_radiation_type CuK\a
_diffrn_radiation_wavelength 1.54178
_diffrn_reflns_av_R_equivalents 0.0482
_diffrn_reflns_av_unetI/netI 0.0390
_diffrn_reflns_Laue_measured_fraction_full 0.976
_diffrn_reflns_Laue_measured_fraction_max 0.970
_diffrn_reflns_limit_h_max 19
_diffrn_reflns_limit_h_min -19
_diffrn_reflns_limit_k_max 8
_diffrn_reflns_limit_k_min -8
_diffrn_reflns_limit_l_max 17
_diffrn_reflns_limit_l_min -18
_diffrn_reflns_number 10660
_diffrn_reflns_point_group_measured_fraction_full 0.976
_diffrn_reflns_point_group_measured_fraction_max 0.970
_diffrn_reflns_theta_full 67.679
_diffrn_reflns_theta_max 73.874
_diffrn_reflns_theta_min 2.791
_exptl_absorpt_coefficient_mu 0.710
_exptl_absorpt_correction_T_max 1.0000
_exptl_absorpt_correction_T_min 0.6287
_exptl_absorpt_correction_type numerical
_exptl_absorpt_process_details 'SADABS 2016/2 (Krause et al., 2015)'
_exptl_crystal_colour yellow
_exptl_crystal_density_diffrn 1.451
_exptl_crystal_description plate
_exptl_crystal_F_000 720
_exptl_crystal_size_max 0.343
_exptl_crystal_size_mid 0.338
_exptl_crystal_size_min 0.076
_refine_diff_density_max 0.284
_refine_diff_density_min -0.343
_refine_diff_density_rms 0.078
_refine_ls_extinction_method none
_refine_ls_goodness_of_fit_ref 1.107
_refine_ls_hydrogen_treatment mixed
_refine_ls_matrix_type full
_refine_ls_number_parameters 248
_refine_ls_number_reflns 3109
_refine_ls_number_restraints 0
_refine_ls_restrained_S_all 1.107
_refine_ls_R_factor_all 0.0549
_refine_ls_R_factor_gt 0.0521
_refine_ls_shift/su_max 0.000
_refine_ls_shift/su_mean 0.000
_refine_ls_structure_factor_coef Fsqd
_refine_ls_weighting_details 'w=1/[\s^2^(Fo^2^)+(0.1116P)^2^+0.2068P] where P=(Fo^2^+2Fc^2^)/3'
_refine_ls_weighting_scheme calc
_refine_ls_wR_factor_gt 0.1573
_refine_ls_wR_factor_ref 0.1617
_reflns_Friedel_coverage 0.000
_reflns_number_gt 2807
_reflns_number_total 3109
_reflns_threshold_expression 'I > 2\s(I)'
_cod_data_source_file ao8b02482_si_002.cif
_cod_data_source_block mun1702
_cod_original_sg_symbol_H-M 'P 21/c'
_cod_database_code 4516133
_shelx_shelxl_version_number 2016/6
_shelx_space_group_comment
; 
The symmetry employed for this shelxl refinement is uniquely defined 
by the following loop, which should always be used as a source of 
symmetry information in preference to the above space-group names. 
They are only intended as comments. 
;
_shelx_estimated_absorpt_t_min 0.793
_shelx_estimated_absorpt_t_max 0.948

loop_
_space_group_symop_operation_xyz
'x, y, z'
'-x, y+1/2, -z+1/2'
'-x, -y, -z'
'x, -y-1/2, z-1/2'

loop_
_atom_site_label
_atom_site_type_symbol
_atom_site_fract_x
_atom_site_fract_y
_atom_site_fract_z
_atom_site_U_iso_or_equiv
_atom_site_adp_type
_atom_site_occupancy
_atom_site_site_symmetry_order
_atom_site_calc_flag
_atom_site_refinement_flags_posn
_atom_site_refinement_flags_adp
O O 0.66082(7) 1.15440(17) 0.35575(9) 0.0402(3) Uani 1 1 d . .
N1 N 0.34983(7) 0.28421(17) 0.38722(8) 0.0239(3) Uani 1 1 d . .
N2 N 0.32594(7) 0.49764(18) 0.49814(8) 0.0248(3) Uani 1 1 d . .
H2N H 0.3339(14) 0.610(3) 0.5360(15) 0.050(6) Uiso 1 1 d . .
C1 C 0.28428(8) 0.2085(2) 0.43637(9) 0.0223(3) Uani 1 1 d . .
C2 C 0.23512(8) 0.0237(2) 0.42202(9) 0.0220(3) Uani 1 1 d . .
C3 C 0.24731(8) -0.1117(2) 0.35304(10) 0.0261(3) Uani 1 1 d . .
H3 H 0.290468 -0.084188 0.312520 0.031 Uiso 1 1 calc R U
C4 C 0.19673(9) -0.2865(2) 0.34330(10) 0.0308(4) Uani 1 1 d . .
H4 H 0.205230 -0.377162 0.295945 0.037 Uiso 1 1 calc R U
C5 C 0.13406(10) -0.3292(2) 0.40223(12) 0.0360(4) Uani 1 1 d . .
H5 H 0.099952 -0.449197 0.394773 0.043 Uiso 1 1 calc R U
C6 C 0.12003(10) -0.1982(2) 0.47283(11) 0.0327(4) Uani 1 1 d . .
C7 C 0.05532(13) -0.2399(3) 0.53444(13) 0.0481(5) Uani 1 1 d . .
H7 H 0.020871 -0.359424 0.527338 0.058 Uiso 1 1 calc R U
C8 C 0.04215(12) -0.1138(3) 0.60217(12) 0.0432(5) Uani 1 1 d . .
H8 H -0.001492 -0.145866 0.641561 0.052 Uiso 1 1 calc R U
C9 C 0.09259(9) 0.0673(2) 0.61589(10) 0.0292(4) Uani 1 1 d . .
C10 C 0.07922(10) 0.1992(3) 0.68639(11) 0.0344(4) Uani 1 1 d . .
H10 H 0.036624 0.166263 0.726836 0.041 Uiso 1 1 calc R U
C11 C 0.12694(10) 0.3753(3) 0.69765(11) 0.0359(4) Uani 1 1 d . .
H11 H 0.116974 0.462304 0.745841 0.043 Uiso 1 1 calc R U
C12 C 0.18985(9) 0.4280(2) 0.63924(10) 0.0317(4) Uani 1 1 d . .
H12 H 0.221958 0.550985 0.647382 0.038 Uiso 1 1 calc R U
C13 C 0.20554(8) 0.2994(2) 0.56871(9) 0.0240(3) Uani 1 1 d . .
C14 C 0.26891(8) 0.3382(2) 0.50540(9) 0.0230(3) Uani 1 1 d . .
C15 C 0.37319(8) 0.4570(2) 0.42671(9) 0.0235(3) Uani 1 1 d . .
C16 C 0.17112(8) -0.0190(2) 0.48377(10) 0.0238(3) Uani 1 1 d . .
C17 C 0.15691(8) 0.1162(2) 0.55571(9) 0.0236(3) Uani 1 1 d . .
C18 C 0.44183(8) 0.5940(2) 0.39856(9) 0.0226(3) Uani 1 1 d . .
C19 C 0.50539(9) 0.5171(2) 0.34505(9) 0.0258(3) Uani 1 1 d . .
H19 H 0.503130 0.377566 0.325498 0.031 Uiso 1 1 calc R U
C20 C 0.57162(9) 0.6446(2) 0.32063(9) 0.0273(3) Uani 1 1 d . .
H20 H 0.614620 0.591940 0.284392 0.033 Uiso 1 1 calc R U
C21 C 0.57535(8) 0.8496(2) 0.34904(9) 0.0246(3) Uani 1 1 d . .
C22 C 0.51051(9) 0.9283(2) 0.39947(10) 0.0270(3) Uani 1 1 d . .
H22 H 0.511573 1.069544 0.416906 0.032 Uiso 1 1 calc R U
C23 C 0.44454(9) 0.8016(2) 0.42428(10) 0.0282(3) Uani 1 1 d . .
H23 H 0.400762 0.856077 0.459051 0.034 Uiso 1 1 calc R U
C24 C 0.64779(9) 0.9820(2) 0.32615(10) 0.0301(3) Uani 1 1 d . .
H24 H 0.686920 0.929441 0.285619 0.036 Uiso 1 1 calc R U

loop_
_atom_site_aniso_label
_atom_site_aniso_U_11
_atom_site_aniso_U_22
_atom_site_aniso_U_33
_atom_site_aniso_U_23
_atom_site_aniso_U_13
_atom_site_aniso_U_12
O 0.0325(6) 0.0272(6) 0.0609(8) -0.0004(5) 0.0070(5) -0.0087(4)
N1 0.0191(5) 0.0228(6) 0.0300(7) 0.0018(4) 0.0050(4) -0.0028(4)
N2 0.0208(5) 0.0233(6) 0.0305(7) -0.0020(4) 0.0062(5) -0.0051(4)
C1 0.0189(6) 0.0227(7) 0.0254(7) 0.0019(5) 0.0038(5) -0.0012(5)
C2 0.0189(6) 0.0213(6) 0.0260(8) 0.0009(5) 0.0021(5) -0.0004(5)
C3 0.0237(7) 0.0260(7) 0.0288(8) -0.0007(5) 0.0049(5) -0.0012(5)
C4 0.0304(7) 0.0254(7) 0.0366(9) -0.0060(6) 0.0044(6) -0.0019(5)
C5 0.0352(8) 0.0263(7) 0.0467(10) -0.0084(6) 0.0093(7) -0.0116(6)
C6 0.0314(7) 0.0255(7) 0.0415(10) -0.0023(6) 0.0105(7) -0.0084(6)
C7 0.0507(10) 0.0356(9) 0.0586(12) -0.0117(8) 0.0262(9) -0.0249(8)
C8 0.0435(9) 0.0377(9) 0.0490(11) -0.0027(7) 0.0250(8) -0.0158(7)
C9 0.0266(7) 0.0308(8) 0.0304(8) 0.0002(6) 0.0082(6) -0.0043(5)
C10 0.0283(7) 0.0421(9) 0.0330(9) -0.0022(6) 0.0130(6) -0.0053(6)
C11 0.0309(7) 0.0437(9) 0.0333(9) -0.0116(7) 0.0100(6) -0.0048(6)
C12 0.0265(7) 0.0353(8) 0.0335(9) -0.0088(6) 0.0077(6) -0.0068(6)
C13 0.0198(6) 0.0249(7) 0.0273(8) -0.0008(5) 0.0031(5) -0.0006(5)
C14 0.0190(6) 0.0216(6) 0.0284(8) 0.0001(5) 0.0024(5) -0.0030(5)
C15 0.0185(6) 0.0239(6) 0.0281(8) 0.0015(5) 0.0039(5) -0.0018(5)
C16 0.0206(6) 0.0219(7) 0.0289(8) 0.0011(5) 0.0039(5) -0.0014(5)
C17 0.0192(6) 0.0242(7) 0.0274(8) 0.0022(5) 0.0037(5) -0.0010(5)
C18 0.0188(6) 0.0241(7) 0.0249(7) 0.0027(5) 0.0025(5) -0.0019(5)
C19 0.0256(7) 0.0230(7) 0.0288(8) -0.0007(5) 0.0062(6) -0.0022(5)
C20 0.0254(7) 0.0274(7) 0.0294(8) -0.0008(5) 0.0097(6) -0.0023(5)
C21 0.0219(6) 0.0249(7) 0.0271(8) 0.0033(5) 0.0035(5) -0.0028(5)
C22 0.0244(7) 0.0221(7) 0.0346(8) -0.0011(5) 0.0049(6) -0.0027(5)
C23 0.0216(6) 0.0256(7) 0.0375(9) -0.0027(6) 0.0073(6) -0.0018(5)
C24 0.0263(7) 0.0294(7) 0.0347(9) 0.0049(6) 0.0055(6) -0.0048(5)

loop_
_atom_type_symbol
_atom_type_description
_atom_type_scat_dispersion_real
_atom_type_scat_dispersion_imag
_atom_type_scat_source
C C 0.0181 0.0091 'International Tables Vol C Tables 4.2.6.8 and 6.1.1.4'
H H 0.0000 0.0000 'International Tables Vol C Tables 4.2.6.8 and 6.1.1.4'
N N 0.0311 0.0180 'International Tables Vol C Tables 4.2.6.8 and 6.1.1.4'
O O 0.0492 0.0322 'International Tables Vol C Tables 4.2.6.8 and 6.1.1.4'

loop_
_geom_angle_atom_site_label_1
_geom_angle_atom_site_label_2
_geom_angle_atom_site_label_3
_geom_angle
C15 N1 C1 104.43(11)
C15 N2 C14 106.71(11)
N1 C1 C14 110.66(12)
N1 C1 C2 127.88(13)
C14 C1 C2 121.45(12)
C3 C2 C16 119.89(12)
C3 C2 C1 123.91(12)
C16 C2 C1 116.20(13)
C4 C3 C2 120.45(13)
C5 C4 C3 120.33(14)
C4 C5 C6 121.12(13)
C5 C6 C16 119.28(13)
C5 C6 C7 121.87(14)
C16 C6 C7 118.84(14)
C8 C7 C6 121.65(14)
C7 C8 C9 121.28(14)
C10 C9 C17 119.47(14)
C10 C9 C8 121.54(13)
C17 C9 C8 118.98(14)
C11 C10 C9 120.87(14)
C10 C11 C12 120.89(15)
C11 C12 C13 119.88(14)
C12 C13 C17 120.24(13)
C12 C13 C14 124.37(13)
C17 C13 C14 115.39(13)
N2 C14 C1 105.57(11)
N2 C14 C13 130.67(13)
C1 C14 C13 123.75(12)
N1 C15 N2 112.62(11)
N1 C15 C18 124.92(12)
N2 C15 C18 122.46(12)
C6 C16 C2 118.91(13)
C6 C16 C17 119.60(13)
C2 C16 C17 121.49(12)
C13 C17 C9 118.66(13)
C13 C17 C16 121.71(12)
C9 C17 C16 119.64(13)
C23 C18 C19 119.23(12)
C23 C18 C15 120.76(12)
C19 C18 C15 120.01(12)
C20 C19 C18 120.04(12)
C19 C20 C21 120.32(12)
C22 C21 C20 119.61(12)
C22 C21 C24 120.21(13)
C20 C21 C24 120.18(12)
C23 C22 C21 120.23(13)
C22 C23 C18 120.50(12)
O C24 C21 124.43(14)

loop_
_geom_bond_atom_site_label_1
_geom_bond_atom_site_label_2
_geom_bond_distance
O C24 1.2196(19)
N1 C15 1.3230(18)
N1 C1 1.3831(16)
N2 C15 1.3692(17)
N2 C14 1.3738(16)
C1 C14 1.3831(18)
C1 C2 1.4396(18)
C2 C3 1.3970(19)
C2 C16 1.4285(18)
C3 C4 1.3902(19)
C4 C5 1.384(2)
C5 C6 1.404(2)
C6 C16 1.4197(19)
C6 C7 1.434(2)
C7 C8 1.347(2)
C8 C9 1.430(2)
C9 C10 1.404(2)
C9 C17 1.4239(18)
C10 C11 1.374(2)
C11 C12 1.395(2)
C12 C13 1.3981(19)
C13 C17 1.4234(19)
C13 C14 1.4333(18)
C15 C18 1.4703(17)
C16 C17 1.437(2)
C18 C23 1.3972(19)
C18 C19 1.4019(18)
C19 C20 1.3882(18)
C20 C21 1.3951(19)
C21 C22 1.3928(19)
C21 C24 1.4758(18)
C22 C23 1.3838(18)

loop_
_geom_hbond_atom_site_label_D
_geom_hbond_atom_site_label_H
_geom_hbond_atom_site_label_A
_geom_hbond_distance_DH
_geom_hbond_distance_HA
_geom_hbond_distance_DA
_geom_hbond_angle_DHA
_geom_hbond_site_symmetry_A
N2 H2N O 0.94(2) 2.27(2) 3.1970(17) 169.5(19) 3_676

loop_
_geom_torsion_atom_site_label_1
_geom_torsion_atom_site_label_2
_geom_torsion_atom_site_label_3
_geom_torsion_atom_site_label_4
_geom_torsion
C15 N1 C1 C14 0.05(15)
C15 N1 C1 C2 179.50(14)
N1 C1 C2 C3 0.0(2)
C14 C1 C2 C3 179.39(13)
N1 C1 C2 C16 179.51(13)
C14 C1 C2 C16 -1.1(2)
C16 C2 C3 C4 1.0(2)
C1 C2 C3 C4 -179.55(13)
C2 C3 C4 C5 -0.5(2)
C3 C4 C5 C6 0.0(3)
C4 C5 C6 C16 0.0(3)
C4 C5 C6 C7 179.92(18)
C5 C6 C7 C8 179.93(19)
C16 C6 C7 C8 -0.2(3)
C6 C7 C8 C9 -0.3(3)
C7 C8 C9 C10 -179.93(19)
C7 C8 C9 C17 1.1(3)
C17 C9 C10 C11 0.5(3)
C8 C9 C10 C11 -178.51(17)
C9 C10 C11 C12 0.1(3)
C10 C11 C12 C13 -0.7(3)
C11 C12 C13 C17 0.7(2)
C11 C12 C13 C14 -179.54(15)
C15 N2 C14 C1 -0.63(15)
C15 N2 C14 C13 178.69(15)
N1 C1 C14 N2 0.37(16)
C2 C1 C14 N2 -179.12(12)
N1 C1 C14 C13 -179.01(13)
C2 C1 C14 C13 1.5(2)
C12 C13 C14 N2 0.1(3)
C17 C13 C14 N2 179.88(13)
C12 C13 C14 C1 179.36(14)
C17 C13 C14 C1 -0.9(2)
C1 N1 C15 N2 -0.48(16)
C1 N1 C15 C18 179.70(12)
C14 N2 C15 N1 0.72(16)
C14 N2 C15 C18 -179.46(12)
C5 C6 C16 C2 0.5(2)
C7 C6 C16 C2 -179.45(15)
C5 C6 C16 C17 179.77(14)
C7 C6 C16 C17 -0.1(2)
C3 C2 C16 C6 -0.9(2)
C1 C2 C16 C6 179.52(13)
C3 C2 C16 C17 179.77(12)
C1 C2 C16 C17 0.2(2)
C12 C13 C17 C9 -0.1(2)
C14 C13 C17 C9 -179.88(12)
C12 C13 C17 C16 179.75(13)
C14 C13 C17 C16 0.0(2)
C10 C9 C17 C13 -0.5(2)
C8 C9 C17 C13 178.54(15)
C10 C9 C17 C16 179.64(14)
C8 C9 C17 C16 -1.3(2)
C6 C16 C17 C13 -178.99(13)
C2 C16 C17 C13 0.3(2)
C6 C16 C17 C9 0.9(2)
C2 C16 C17 C9 -179.82(13)
N1 C15 C18 C23 158.19(15)
N2 C15 C18 C23 -21.6(2)
N1 C15 C18 C19 -21.6(2)
N2 C15 C18 C19 158.61(14)
C23 C18 C19 C20 2.2(2)
C15 C18 C19 C20 -178.00(13)
C18 C19 C20 C21 0.0(2)
C19 C20 C21 C22 -2.4(2)
C19 C20 C21 C24 177.27(13)
C20 C21 C22 C23 2.7(2)
C24 C21 C22 C23 -177.01(14)
C21 C22 C23 C18 -0.5(2)
C19 C18 C23 C22 -2.0(2)
C15 C18 C23 C22 178.25(13)
C22 C21 C24 O 8.1(2)
C20 C21 C24 O -171.56(16)
